data_9017056
loop_
_publ_author_name
'Bosi, F.'
'Halenius, U.'
'Skogby, H.'

_publ_section_title
;
 Crystal chemistry of the ulvospinel-qandilite series.
 Note: sample T5
;
_journal_name_full 'American Mineralogist'
_journal_page_first 847
_journal_page_last 851
_journal_volume 99
_journal_year 2014
_chemical_compound_source Synthetic
_chemical_formula_sum 'Fe1.106 Mg0.918 O4 Ti0.98'
_chemical_name_mineral Ulvospinel
_space_group_IT_number 227
_space_group_name_Hall '-F 4vw 2vw 3'
_space_group_name_H-M_alt 'F d -3 m :2'
_symmetry_space_group_name_H-M 'F d -3 m :2'
_cell_angle_alpha 90
_cell_angle_beta 90
_cell_angle_gamma 90
_cell_length_a 8.4946
_cell_length_b 8.4946
_cell_length_c 8.4946
_cell_formula_units_Z 8
_cell_volume 612.955
_database_code_amcsd 0020137
_exptl_crystal_density_diffrn 4.226
_cod_data_source_file inputs/fixed/downloads/05/05777.cif
_cod_data_source_block 05777
_cod_original_sg_symbol_H-M 'F d -3 m'
_cod_original_formula_sum 'Mg.918 Fe1.106 Ti.98 O4'
_cod_database_code 9017056

loop_
_space_group_symop_operation_xyz
x,y,z
x,1/2+y,1/2+z
1/2+x,y,1/2+z
1/2+x,1/2+y,z
3/4+z,1/2-x,1/4+y
3/4+z,-x,3/4+y
1/4+z,1/2-x,3/4+y
1/4+z,-x,1/4+y
3/4-y,1/2+z,1/4-x
3/4-y,+z,3/4-x
1/4-y,1/2+z,3/4-x
1/4-y,+z,1/4-x
3/4+x,1/2-y,1/4+z
3/4+x,-y,3/4+z
1/4+x,1/2-y,3/4+z
1/4+x,-y,1/4+z
3/4-z,1/2+x,1/4-y
3/4-z,+x,3/4-y
1/4-z,1/2+x,3/4-y
1/4-z,+x,1/4-y
3/4+y,1/2-z,1/4+x
3/4+y,-z,3/4+x
1/4+y,1/2-z,3/4+x
1/4+y,-z,1/4+x
3/4-x,1/2+y,1/4-z
3/4-x,+y,3/4-z
1/4-x,1/2+y,3/4-z
1/4-x,+y,1/4-z
1/2+x,3/4-z,1/4-y
1/2+x,1/4-z,3/4-y
+x,3/4-z,3/4-y
+x,1/4-z,1/4-y
1/2-z,3/4+y,1/4+x
1/2-z,1/4+y,3/4+x
-z,3/4+y,3/4+x
-z,1/4+y,1/4+x
1/2+y,3/4-x,1/4-z
1/2+y,1/4-x,3/4-z
+y,3/4-x,3/4-z
+y,1/4-x,1/4-z
1/2-x,3/4+z,1/4+y
1/2-x,1/4+z,3/4+y
-x,3/4+z,3/4+y
-x,1/4+z,1/4+y
1/2+z,3/4-y,1/4-x
1/2+z,1/4-y,3/4-x
+z,3/4-y,3/4-x
+z,1/4-y,1/4-x
1/2-y,3/4+x,1/4+z
1/2-y,1/4+x,3/4+z
-y,3/4+x,3/4+z
-y,1/4+x,1/4+z
x,1/2+z,1/2+y
x,+z,+y
1/2+x,1/2+z,+y
1/2+x,+z,1/2+y
-z,1/2-y,1/2-x
-z,-y,-x
1/2-z,1/2-y,-x
1/2-z,-y,1/2-x
y,1/2+x,1/2+z
y,+x,+z
1/2+y,1/2+x,+z
1/2+y,+x,1/2+z
-x,1/2-z,1/2-y
-x,-z,-y
1/2-x,1/2-z,-y
1/2-x,-z,1/2-y
z,1/2+y,1/2+x
z,+y,+x
1/2+z,1/2+y,+x
1/2+z,+y,1/2+x
-y,1/2-x,1/2-z
-y,-x,-z
1/2-y,1/2-x,-z
1/2-y,-x,1/2-z
3/4+z,1/4+x,1/2-y
3/4+z,3/4+x,-y
1/4+z,1/4+x,-y
1/4+z,3/4+x,1/2-y
3/4-y,1/4-z,1/2+x
3/4-y,3/4-z,+x
1/4-y,1/4-z,+x
1/4-y,3/4-z,1/2+x
3/4+x,1/4+y,1/2-z
3/4+x,3/4+y,-z
1/4+x,1/4+y,-z
1/4+x,3/4+y,1/2-z
3/4-z,1/4-x,1/2+y
3/4-z,3/4-x,+y
1/4-z,1/4-x,+y
1/4-z,3/4-x,1/2+y
3/4+y,1/4+z,1/2-x
3/4+y,3/4+z,-x
1/4+y,1/4+z,-x
1/4+y,3/4+z,1/2-x
3/4-x,1/4-y,1/2+z
3/4-x,3/4-y,+z
1/4-x,1/4-y,+z
1/4-x,3/4-y,1/2+z
-z,3/4+x,3/4+y
-z,1/4+x,1/4+y
1/2-z,3/4+x,1/4+y
1/2-z,1/4+x,3/4+y
y,3/4-z,3/4-x
y,1/4-z,1/4-x
1/2+y,3/4-z,1/4-x
1/2+y,1/4-z,3/4-x
-x,3/4+y,3/4+z
-x,1/4+y,1/4+z
1/2-x,3/4+y,1/4+z
1/2-x,1/4+y,3/4+z
z,3/4-x,3/4-y
z,1/4-x,1/4-y
1/2+z,3/4-x,1/4-y
1/2+z,1/4-x,3/4-y
-y,3/4+z,3/4+x
-y,1/4+z,1/4+x
1/2-y,3/4+z,1/4+x
1/2-y,1/4+z,3/4+x
x,3/4-y,3/4-z
x,1/4-y,1/4-z
1/2+x,3/4-y,1/4-z
1/2+x,1/4-y,3/4-z
1/4-x,1/2+z,3/4-y
1/4-x,+z,1/4-y
3/4-x,1/2+z,1/4-y
3/4-x,+z,3/4-y
1/4+z,1/2-y,3/4+x
1/4+z,-y,1/4+x
3/4+z,1/2-y,1/4+x
3/4+z,-y,3/4+x
1/4-y,1/2+x,3/4-z
1/4-y,+x,1/4-z
3/4-y,1/2+x,1/4-z
3/4-y,+x,3/4-z
1/4+x,1/2-z,3/4+y
1/4+x,-z,1/4+y
3/4+x,1/2-z,1/4+y
3/4+x,-z,3/4+y
1/4-z,1/2+y,3/4-x
1/4-z,+y,1/4-x
3/4-z,1/2+y,1/4-x
3/4-z,+y,3/4-x
1/4+y,1/2-x,3/4+z
1/4+y,-x,1/4+z
3/4+y,1/2-x,1/4+z
3/4+y,-x,3/4+z
3/4-x,3/4-z,y
3/4-x,1/4-z,1/2+y
1/4-x,3/4-z,1/2+y
1/4-x,1/4-z,y
3/4+z,3/4+y,-x
3/4+z,1/4+y,1/2-x
1/4+z,3/4+y,1/2-x
1/4+z,1/4+y,-x
3/4-y,3/4-x,z
3/4-y,1/4-x,1/2+z
1/4-y,3/4-x,1/2+z
1/4-y,1/4-x,z
3/4+x,3/4+z,-y
3/4+x,1/4+z,1/2-y
1/4+x,3/4+z,1/2-y
1/4+x,1/4+z,-y
3/4-z,3/4-y,x
3/4-z,1/4-y,1/2+x
1/4-z,3/4-y,1/2+x
1/4-z,1/4-y,x
3/4+y,3/4+x,-z
3/4+y,1/4+x,1/2-z
1/4+y,3/4+x,1/2-z
1/4+y,1/4+x,-z
-z,-x,-y
-z,1/2-x,1/2-y
1/2-z,-x,1/2-y
1/2-z,1/2-x,-y
y,z,x
y,1/2+z,1/2+x
1/2+y,z,1/2+x
1/2+y,1/2+z,x
-x,-y,-z
-x,1/2-y,1/2-z
1/2-x,-y,1/2-z
1/2-x,1/2-y,-z
z,x,y
z,1/2+x,1/2+y
1/2+z,x,1/2+y
1/2+z,1/2+x,y
-y,-z,-x
-y,1/2-z,1/2-x
1/2-y,-z,1/2-x
1/2-y,1/2-z,-x

loop_
_atom_site_aniso_label
_atom_site_aniso_U_11
_atom_site_aniso_U_22
_atom_site_aniso_U_33
_atom_site_aniso_U_12
_atom_site_aniso_U_13
_atom_site_aniso_U_23
MgT 0.01081 0.01081 0.01081 0.00000 0.00000 0.00000
FeT 0.01081 0.01081 0.01081 0.00000 0.00000 0.00000
MgM 0.00853 0.00853 0.00853 -0.00086 -0.00086 -0.00086
FeM 0.00853 0.00853 0.00853 -0.00086 -0.00086 -0.00086
TiM 0.00853 0.00853 0.00853 -0.00086 -0.00086 -0.00086
O 0.01320 0.01320 0.01320 -0.00269 -0.00269 -0.00269

loop_
_atom_site_label
_atom_site_fract_x
_atom_site_fract_y
_atom_site_fract_z
_atom_site_occupancy
_atom_site_U_iso_or_equiv
MgT 0.12500 0.12500 0.12500 0.35200 0.01081
FeT 0.12500 0.12500 0.12500 0.64800 0.01081
MgM 0.50000 0.50000 0.50000 0.28300 0.00853
FeM 0.50000 0.50000 0.50000 0.22900 0.00853
TiM 0.50000 0.50000 0.50000 0.49000 0.00853
O 0.26108 0.26108 0.26108 1.00000 0.01320

loop_
_cod_related_entry_id
_cod_related_entry_database
_cod_related_entry_code
1 AMCSD 0020137
